data_7108479
loop_
_publ_author_name
'Diego Cardenas'
'Elena Bunuel'
'Virtudes Pardo-Rodriguez'
'Daniel Collado-Sanz'

_publ_section_title
;
 Pd-catalyzed borylative cyclisation of 1,7-enynes
;
_journal_name_full Chem.Commun.
_journal_page_first 10517
_journal_paper_doi 10.1039/c2cc34468h
_journal_volume 48
_journal_year 2012
_chemical_formula_sum 'C27 H35 B O6 S2'
_chemical_formula_weight 530.48
_chemical_name_systematic
;
?
;
_space_group_IT_number 14
_symmetry_cell_setting monoclinic
_symmetry_space_group_name_Hall '-P 2ybc'
_symmetry_space_group_name_H-M 'P 1 21/c 1'
_atom_sites_solution_hydrogens geom
_atom_sites_solution_primary direct
_atom_sites_solution_secondary difmap
_audit_creation_method SHELXL-97
_cell_angle_alpha 90.00
_cell_angle_beta 96.757(2)
_cell_angle_gamma 90.00
_cell_formula_units_Z 4
_cell_length_a 12.4977(5)
_cell_length_b 20.3568(8)
_cell_length_c 10.5584(5)
_cell_measurement_reflns_used 7002
_cell_measurement_temperature 100(2)
_cell_measurement_theta_max 26.54
_cell_measurement_theta_min 2.59
_cell_volume 2667.5(2)
_computing_cell_refinement 'Bruker SAINT'
_computing_data_collection 'Bruker APEX2'
_computing_data_reduction 'Bruker SAINT'
_computing_molecular_graphics 'Bruker SHELXTL'
_computing_publication_material 'Bruker SHELXTL'
_computing_structure_refinement 'SHELXL-97 (Sheldrick, 2008)'
_computing_structure_solution 'SHELXS-97 (Sheldrick, 2008)'
_diffrn_ambient_temperature 100(2)
_diffrn_measured_fraction_theta_full 0.991
_diffrn_measured_fraction_theta_max 0.991
_diffrn_measurement_device_type 'Bruker APEX-II CCD'
_diffrn_measurement_method '\f and \w scans'
_diffrn_radiation_monochromator graphite
_diffrn_radiation_source 'fine-focus sealed tube'
_diffrn_radiation_type MoK\a
_diffrn_radiation_wavelength 0.71073
_diffrn_reflns_av_R_equivalents 0.0385
_diffrn_reflns_av_sigmaI/netI 0.0394
_diffrn_reflns_limit_h_max 15
_diffrn_reflns_limit_h_min -15
_diffrn_reflns_limit_k_max 25
_diffrn_reflns_limit_k_min -25
_diffrn_reflns_limit_l_max 13
_diffrn_reflns_limit_l_min -13
_diffrn_reflns_number 26845
_diffrn_reflns_theta_full 26.78
_diffrn_reflns_theta_max 26.78
_diffrn_reflns_theta_min 1.64
_exptl_absorpt_coefficient_mu 0.240
_exptl_absorpt_correction_T_max 0.9718
_exptl_absorpt_correction_T_min 0.8957
_exptl_absorpt_correction_type none
_exptl_crystal_colour colourless
_exptl_crystal_density_diffrn 1.321
_exptl_crystal_density_meas 0
_exptl_crystal_density_method 'not measured'
_exptl_crystal_description needle
_exptl_crystal_F_000 1128
_exptl_crystal_size_max 0.47
_exptl_crystal_size_mid 0.14
_exptl_crystal_size_min 0.12
_refine_diff_density_max 1.266
_refine_diff_density_min -0.784
_refine_diff_density_rms 0.133
_refine_ls_extinction_method none
_refine_ls_goodness_of_fit_ref 1.035
_refine_ls_hydrogen_treatment mixed
_refine_ls_matrix_type full
_refine_ls_number_parameters 330
_refine_ls_number_reflns 5640
_refine_ls_number_restraints 4
_refine_ls_restrained_S_all 1.047
_refine_ls_R_factor_all 0.1278
_refine_ls_R_factor_gt 0.0952
_refine_ls_shift/su_max 3.409
_refine_ls_shift/su_mean 0.278
_refine_ls_structure_factor_coef Fsqd
_refine_ls_weighting_details 'calc w=1/[\s^2^(Fo^2^)+(0.1523P)^2^+8.1432P] where P=(Fo^2^+2Fc^2^)/3'
_refine_ls_weighting_scheme calc
_refine_ls_wR_factor_gt 0.2551
_refine_ls_wR_factor_ref 0.2907
_reflns_number_gt 4114
_reflns_number_total 5640
_reflns_threshold_expression >2sigma(I)
_cod_data_source_file c2cc34468h.txt
_cod_data_source_block datos
_cod_original_sg_symbol_H-M P2(1)/c
_cod_database_code 7108479

loop_
_symmetry_equiv_pos_as_xyz
'x, y, z'
'-x, y+1/2, -z+1/2'
'-x, -y, -z'
'x, -y-1/2, z-1/2'

loop_
_atom_site_label
_atom_site_type_symbol
_atom_site_fract_x
_atom_site_fract_y
_atom_site_fract_z
_atom_site_U_iso_or_equiv
_atom_site_adp_type
_atom_site_occupancy
_atom_site_symmetry_multiplicity
_atom_site_calc_flag
_atom_site_refinement_flags
B1 B -0.1243(6) 0.2649(3) 0.0037(7) 0.0547(18) Uani 1 1 d .
O1 O 0.3865(3) 0.25300(16) 0.1723(4) 0.0527(10) Uani 1 1 d .
O2 O 0.4426(3) 0.16768(17) 0.3334(3) 0.0415(8) Uani 1 1 d .
O3 O 0.3335(3) 0.03082(15) 0.2308(3) 0.0394(8) Uani 1 1 d .
O4 O 0.1407(3) 0.0522(2) 0.2435(4) 0.0507(9) Uani 1 1 d .
O5 O -0.2173(4) 0.2768(3) 0.0308(7) 0.099(2) Uani 1 1 d .
O6 O -0.0676(3) 0.3243(2) -0.0341(5) 0.0741(14) Uani 1 1 d .
S1 S 0.39667(10) 0.18473(5) 0.20674(11) 0.0358(3) Uani 1 1 d .
S2 S 0.25057(9) 0.07273(6) 0.26909(11) 0.0358(3) Uani 1 1 d .
C1 C 0.2589(4) 0.1508(2) 0.1830(4) 0.0366(10) Uani 1 1 d .
C2 C 0.1853(4) 0.2050(3) 0.2315(5) 0.0463(12) Uani 1 1 d .
H2A H 0.1937 0.2042 0.3259 0.056 Uiso 1 1 calc R
H2B H 0.2099 0.2484 0.2046 0.056 Uiso 1 1 calc R
C3 C 0.0672(5) 0.1971(4) 0.1832(6) 0.0632(18) Uani 1 1 d .
H3A H 0.0267 0.2348 0.2128 0.076 Uiso 1 1 calc R
H3B H 0.0396 0.1567 0.2201 0.076 Uiso 1 1 calc R
C4 C 0.0463(5) 0.1930(5) 0.0326(7) 0.087(3) Uani 1 1 d .
H4 H 0.0823 0.2318 -0.0022 0.104 Uiso 1 1 calc R
C5 C 0.1097(4) 0.1298(3) -0.0017(5) 0.0516(14) Uani 1 1 d .
C6 C 0.2771(4) 0.0856(2) 0.4357(4) 0.0344(10) Uani 1 1 d .
C7 C 0.1942(4) 0.1082(2) 0.5024(5) 0.0402(11) Uani 1 1 d .
H7 H 0.1260 0.1197 0.4586 0.048 Uiso 1 1 calc R
C8 C 0.2139(5) 0.1134(2) 0.6341(5) 0.0451(12) Uani 1 1 d .
H8 H 0.1590 0.1292 0.6812 0.054 Uiso 1 1 calc R
C9 C 0.3128(5) 0.0956(2) 0.6971(5) 0.0459(12) Uani 1 1 d .
H9 H 0.3255 0.0996 0.7873 0.055 Uiso 1 1 calc R
C10 C 0.3940(4) 0.0721(2) 0.6303(5) 0.0428(11) Uani 1 1 d .
H10 H 0.4615 0.0597 0.6747 0.051 Uiso 1 1 calc R
C11 C 0.3762(4) 0.0668(2) 0.4986(5) 0.0369(10) Uani 1 1 d .
H11 H 0.4312 0.0506 0.4519 0.044 Uiso 1 1 calc R
C12 C 0.4735(4) 0.1484(2) 0.0949(4) 0.0334(10) Uani 1 1 d .
C13 C 0.5255(4) 0.0887(2) 0.1230(5) 0.0418(11) Uani 1 1 d .
H13 H 0.5166 0.0654 0.1990 0.050 Uiso 1 1 calc R
C14 C 0.5904(4) 0.0647(2) 0.0369(6) 0.0508(14) Uani 1 1 d .
H14 H 0.6264 0.0240 0.0539 0.061 Uiso 1 1 calc R
C15 C 0.6042(4) 0.0982(3) -0.0729(5) 0.0489(13) Uani 1 1 d .
H15 H 0.6497 0.0808 -0.1307 0.059 Uiso 1 1 calc R
C16 C 0.5522(5) 0.1567(3) -0.0987(5) 0.0498(13) Uani 1 1 d .
H16 H 0.5610 0.1796 -0.1751 0.060 Uiso 1 1 calc R
C17 C 0.4864(4) 0.1827(3) -0.0137(5) 0.0432(11) Uani 1 1 d .
H17 H 0.4510 0.2236 -0.0308 0.052 Uiso 1 1 calc R
C18 C 0.0654(4) 0.0785(3) -0.0653(5) 0.0524(14) Uani 1 1 d .
H18 H -0.0098 0.0812 -0.0917 0.063 Uiso 1 1 calc R
C19 C 0.1204(4) 0.0170(3) -0.1004(6) 0.0509(13) Uani 1 1 d .
H19A H 0.1547 0.0246 -0.1779 0.076 Uiso 1 1 calc R
H19B H 0.0672 -0.0184 -0.1155 0.076 Uiso 1 1 calc R
H19C H 0.1753 0.0045 -0.0305 0.076 Uiso 1 1 calc R
C20 C -0.0687(6) 0.1969(4) -0.0140(7) 0.0668(18) Uani 1 1 d .
H20A H -0.1070 0.1629 0.0305 0.080 Uiso 1 1 calc R
H20B H -0.0780 0.1858 -0.1059 0.080 Uiso 1 1 calc R
C21 C 0.2288(4) 0.1356(3) 0.0395(5) 0.0401(11) Uani 1 1 d .
H21A H 0.2582 0.1709 -0.0110 0.048 Uiso 1 1 calc R
H21B H 0.2639 0.0940 0.0193 0.048 Uiso 1 1 calc R
C22 C -0.2253(7) 0.3448(5) 0.0427(16) 0.184(8) Uani 1 1 d D
C23 C -0.1512(5) 0.3732(3) -0.0275(8) 0.070(2) Uani 1 1 d D
C24 C -0.1532(18) 0.3800(9) 0.1692(18) 0.308(18) Uani 1 1 d D
H24A H -0.0841 0.3952 0.1449 0.463 Uiso 1 1 calc R
H24B H -0.1403 0.3478 0.2384 0.463 Uiso 1 1 calc R
H24C H -0.1932 0.4174 0.1981 0.463 Uiso 1 1 calc R
C25 C -0.3404(6) 0.3658(5) 0.0454(10) 0.094(3) Uani 1 1 d D
H25A H -0.3431 0.4134 0.0582 0.141 Uiso 1 1 calc R
H25B H -0.3704 0.3434 0.1154 0.141 Uiso 1 1 calc R
H25C H -0.3826 0.3543 -0.0357 0.141 Uiso 1 1 calc R
C26 C -0.1051(9) 0.4373(4) -0.0284(17) 0.144(6) Uani 1 1 d D
H26A H -0.1627 0.4701 -0.0403 0.215 Uiso 1 1 calc R
H26B H -0.0604 0.4405 -0.0984 0.215 Uiso 1 1 calc R
H26C H -0.0605 0.4452 0.0529 0.215 Uiso 1 1 calc R
C27 C -0.2318(15) 0.3739(10) -0.1676(10) 0.259(14) Uani 1 1 d D
H27A H -0.2986 0.3501 -0.1580 0.389 Uiso 1 1 calc R
H27B H -0.1948 0.3526 -0.2333 0.389 Uiso 1 1 calc R
H27C H -0.2489 0.4194 -0.1926 0.389 Uiso 1 1 calc R

loop_
_atom_site_aniso_label
_atom_site_aniso_U_11
_atom_site_aniso_U_22
_atom_site_aniso_U_33
_atom_site_aniso_U_23
_atom_site_aniso_U_13
_atom_site_aniso_U_12
B1 0.070(4) 0.030(3) 0.058(4) 0.002(3) -0.019(3) 0.018(3)
O1 0.078(3) 0.0213(16) 0.062(2) -0.0023(15) 0.021(2) 0.0063(17)
O2 0.051(2) 0.0391(18) 0.0336(17) -0.0046(14) 0.0004(15) -0.0103(15)
O3 0.049(2) 0.0253(16) 0.0448(19) -0.0041(13) 0.0111(15) 0.0024(14)
O4 0.0364(19) 0.062(2) 0.053(2) -0.0070(18) 0.0037(16) -0.0139(17)
O5 0.066(3) 0.072(4) 0.166(6) 0.004(4) 0.039(4) -0.006(3)
O6 0.037(2) 0.071(3) 0.118(4) -0.007(3) 0.024(2) 0.014(2)
S1 0.0493(7) 0.0206(5) 0.0382(6) -0.0033(4) 0.0078(5) 0.0031(5)
S2 0.0356(6) 0.0324(6) 0.0397(6) -0.0042(4) 0.0059(5) -0.0008(5)
C1 0.037(2) 0.036(2) 0.036(2) -0.0030(19) 0.0020(19) 0.0115(19)
C2 0.051(3) 0.047(3) 0.041(3) -0.005(2) 0.006(2) 0.022(2)
C3 0.051(3) 0.082(5) 0.055(3) -0.020(3) 0.002(3) 0.035(3)
C4 0.036(3) 0.150(8) 0.074(4) -0.062(5) 0.001(3) 0.026(4)
C5 0.037(3) 0.075(4) 0.042(3) -0.010(3) 0.001(2) 0.019(3)
C6 0.040(2) 0.024(2) 0.041(2) 0.0009(17) 0.0101(19) -0.0031(18)
C7 0.044(3) 0.031(2) 0.048(3) -0.001(2) 0.015(2) -0.002(2)
C8 0.059(3) 0.030(2) 0.051(3) -0.007(2) 0.024(2) -0.011(2)
C9 0.064(3) 0.033(2) 0.041(3) -0.006(2) 0.006(2) -0.018(2)
C10 0.048(3) 0.034(2) 0.046(3) 0.003(2) 0.000(2) -0.011(2)
C11 0.040(3) 0.027(2) 0.044(3) 0.0016(18) 0.006(2) -0.0050(19)
C12 0.038(2) 0.023(2) 0.040(2) -0.0054(17) 0.0039(19) 0.0000(17)
C13 0.039(3) 0.028(2) 0.059(3) 0.004(2) 0.007(2) 0.004(2)
C14 0.040(3) 0.030(3) 0.084(4) -0.008(2) 0.014(3) 0.004(2)
C15 0.042(3) 0.051(3) 0.056(3) -0.023(3) 0.014(2) -0.004(2)
C16 0.055(3) 0.058(3) 0.038(3) 0.000(2) 0.011(2) 0.003(3)
C17 0.051(3) 0.039(3) 0.041(3) 0.001(2) 0.009(2) 0.005(2)
C18 0.035(3) 0.075(4) 0.048(3) -0.004(3) 0.007(2) 0.010(3)
C19 0.041(3) 0.056(3) 0.057(3) -0.003(3) 0.011(2) -0.010(2)
C20 0.059(4) 0.062(4) 0.080(5) -0.004(3) 0.012(3) 0.001(3)
C21 0.040(3) 0.044(3) 0.036(2) -0.007(2) 0.004(2) 0.013(2)
C22 0.068(5) 0.072(6) 0.43(3) 0.067(10) 0.114(10) 0.003(4)
C23 0.050(3) 0.040(3) 0.128(6) 0.018(3) 0.037(4) 0.018(3)
C24 0.37(3) 0.25(2) 0.248(19) -0.213(18) -0.20(2) 0.21(2)
C25 0.065(5) 0.101(7) 0.119(7) -0.022(5) 0.026(5) 0.004(5)
C26 0.101(7) 0.051(5) 0.295(19) 0.030(7) 0.090(10) 0.016(5)
C27 0.34(3) 0.37(3) 0.072(7) 0.086(11) 0.041(11) 0.26(2)

loop_
_atom_type_symbol
_atom_type_description
_atom_type_scat_dispersion_real
_atom_type_scat_dispersion_imag
_atom_type_scat_source
C C 0.0033 0.0016 'International Tables Vol C Tables 4.2.6.8 and 6.1.1.4'
H H 0.0000 0.0000 'International Tables Vol C Tables 4.2.6.8 and 6.1.1.4'
B B 0.0013 0.0007 'International Tables Vol C Tables 4.2.6.8 and 6.1.1.4'
O O 0.0106 0.0060 'International Tables Vol C Tables 4.2.6.8 and 6.1.1.4'
S S 0.1246 0.1234 'International Tables Vol C Tables 4.2.6.8 and 6.1.1.4'

loop_
_geom_angle_atom_site_label_1
_geom_angle_atom_site_label_2
_geom_angle_atom_site_label_3
_geom_angle
O5 B1 O6 113.0(5)
O5 B1 C20 129.2(7)
O6 B1 C20 117.1(6)
B1 O5 C22 106.9(6)
C23 O6 B1 100.2(4)
O2 S1 O1 118.9(2)
O2 S1 C12 109.4(2)
O1 S1 C12 105.9(2)
O2 S1 C1 107.5(2)
O1 S1 C1 105.9(2)
C12 S1 C1 108.9(2)
O4 S2 O3 118.8(2)
O4 S2 C6 107.1(2)
O3 S2 C6 108.1(2)
O4 S2 C1 105.5(2)
O3 S2 C1 106.8(2)
C6 S2 C1 110.4(2)
C21 C1 C2 112.2(4)
C21 C1 S2 106.8(3)
C2 C1 S2 112.2(4)
C21 C1 S1 108.8(3)
C2 C1 S1 105.5(3)
S2 C1 S1 111.2(2)
C3 C2 C1 113.8(5)
C2 C3 C4 112.5(5)
C20 C4 C5 117.8(6)
C20 C4 C3 111.9(5)
C5 C4 C3 104.2(6)
C18 C5 C21 123.2(5)
C18 C5 C4 124.6(5)
C21 C5 C4 112.1(5)
C11 C6 C7 121.5(5)
C11 C6 S2 119.1(4)
C7 C6 S2 119.0(4)
C8 C7 C6 118.4(5)
C7 C8 C9 120.4(5)
C10 C9 C8 120.8(5)
C9 C10 C11 119.8(5)
C6 C11 C10 119.1(5)
C17 C12 C13 121.7(5)
C17 C12 S1 118.2(4)
C13 C12 S1 119.9(4)
C14 C13 C12 117.7(5)
C15 C14 C13 121.6(5)
C14 C15 C16 119.7(5)
C15 C16 C17 120.4(5)
C12 C17 C16 118.8(5)
C5 C18 C19 127.4(5)
C4 C20 B1 115.9(6)
C5 C21 C1 114.6(4)
C23 C22 O5 107.9(8)
C23 C22 C25 126.5(9)
O5 C22 C25 111.3(7)
C23 C22 C24 85.3(12)
O5 C22 C24 117.2(11)
C25 C22 C24 106.7(12)
C22 C23 C26 133.1(9)
C22 C23 O6 105.7(6)
C26 C23 O6 109.5(6)
C22 C23 C27 96.0(10)
C26 C23 C27 100.7(11)
O6 C23 C27 108.8(7)

loop_
_geom_bond_atom_site_label_1
_geom_bond_atom_site_label_2
_geom_bond_distance
B1 O5 1.252(9)
B1 O6 1.479(9)
B1 C20 1.571(9)
O1 S1 1.438(4)
O2 S1 1.434(3)
O3 S2 1.437(3)
O4 S2 1.431(4)
O5 C22 1.395(11)
O6 C23 1.451(7)
S1 C12 1.769(5)
S1 C1 1.845(5)
S2 C6 1.771(5)
S2 C1 1.840(5)
C1 C21 1.549(6)
C1 C2 1.561(6)
C2 C3 1.512(8)
C3 C4 1.583(9)
C4 C20 1.466(9)
C4 C5 1.576(9)
C5 C18 1.327(8)
C5 C21 1.505(7)
C6 C11 1.388(7)
C6 C7 1.398(7)
C7 C8 1.387(7)
C8 C9 1.382(8)
C9 C10 1.386(8)
C10 C11 1.387(7)
C12 C17 1.369(7)
C12 C13 1.393(6)
C13 C14 1.377(7)
C14 C15 1.372(8)
C15 C16 1.369(8)
C16 C17 1.392(7)
C18 C19 1.496(8)
C22 C23 1.380(11)
C22 C25 1.504(10)
C22 C24 1.681(15)
C23 C26 1.427(10)
C23 C27 1.689(13)
